data_7046554
loop_
_publ_author_name
'de Lima, G. M.'
'Walton, R. I.'
'Clarkson, G. J.'
'Bitzer, R. S.'
'Ardisson, J. D.'

_publ_section_title
;
 Air and moisture stable covalently-bonded tin(ii) coordination polymers.
;
_journal_issue 24
_journal_name_full 'Dalton transactions (Cambridge, England : 2003)'
_journal_page_first 8013
_journal_page_last 8022
_journal_paper_doi 10.1039/c8dt01370e
_journal_volume 47
_journal_year 2018
_chemical_formula_moiety 'C7 H3 N O5 Sn'
_chemical_formula_sum 'C7 H3 N O5 Sn'
_chemical_formula_weight 299.79
_space_group_crystal_system orthorhombic
_space_group_IT_number 33
_space_group_name_Hall 'P 2c -2n'
_space_group_name_H-M_alt 'P n a 21'
_symmetry_space_group_name_Hall 'P 2c -2n'
_symmetry_space_group_name_H-M 'P n a 21'
_atom_sites_solution_hydrogens geom
_atom_sites_solution_primary direct
_audit_creation_date 2017-03-05
_audit_creation_method
;
Olex2 1.2
(compiled 2017.01.04 svn.r3372 for OlexSys, GUI svn.r5292)
;
_audit_update_record
;
2018-03-14 deposited with the CCDC.
2018-05-28 downloaded from the CCDC.
;
_cell_angle_alpha 90
_cell_angle_beta 90
_cell_angle_gamma 90
_cell_formula_units_Z 4
_cell_length_a 17.9805(2)
_cell_length_b 8.10110(10)
_cell_length_c 5.35520(10)
_cell_measurement_reflns_used 5820
_cell_measurement_temperature 293(2)
_cell_measurement_theta_max 77.6250
_cell_measurement_theta_min 4.9030
_cell_volume 780.048(19)
_computing_cell_refinement 'CrysAlisPro 1.171.38.43d (Rigaku OD, 2015)'
_computing_data_collection 'CrysAlisPro 1.171.38.43d (Rigaku OD, 2015)'
_computing_data_reduction 'CrysAlisPro 1.171.38.43d (Rigaku OD, 2015)'
_computing_molecular_graphics 'Olex2 (Dolomanov et al., 2009)'
_computing_publication_material 'Olex2 (Dolomanov et al., 2009)'
_computing_structure_refinement 'ShelXL (Sheldrick, 2015)'
_computing_structure_solution 'ShelXS (Sheldrick, 2008)'
_diffrn_ambient_temperature 293(2)
_diffrn_detector 'CCD plate'
_diffrn_detector_area_resol_mean 10.2833
_diffrn_detector_type Ruby
_diffrn_measured_fraction_theta_full 1.000
_diffrn_measured_fraction_theta_max 0.996
_diffrn_measurement_details
'List of Runs (angles in degrees, time in seconds): # Type Start End Width t~exp~ \w \q \k \f Frames -------------------------------------------------------------------------- 1 \w -118.00 -9.00 1.00 4.50 -- -41.71 -77.00 -90.00 109 2 \w -4.00 83.00 1.00 4.50 -- 41.71 -99.00 120.00 87 3 \w 100.00 178.00 1.00 18.00 -- 114.00 111.00 120.00 78 4 \w 88.00 178.00 1.00 18.00 -- 114.00 45.00-120.00 90 5 \w 88.00 178.00 1.00 18.00 -- 114.00 45.00 -90.00 90 6 \w 38.00 116.00 1.00 18.00 -- 114.00-111.00 -60.00 78 7 \w 95.00 178.00 1.00 18.00 -- 114.00 124.00 80.00 83 8 \w 41.00 140.00 1.00 18.00 -- 114.00 -45.00 -30.00 99 9 \w -122.00 -1.00 1.00 4.50 -- -41.71 -19.00 30.00 121 10 \w 17.00 116.00 1.00 4.50 -- 41.71 38.00-150.00 99 11 \w 81.00 178.00 1.00 18.00 -- 114.00 77.00 -30.00 97 12 \w 32.00 109.00 1.00 18.00 -- 114.00 -95.00 150.00 77 13 \w 61.00 178.00 1.00 18.00 -- 114.00 15.00-180.00 117 14 \w 86.00 178.00 1.00 18.00 -- 114.00 30.00 60.00 92 15 \w -115.00 -14.00 1.00 4.50 -- -41.71 -57.00 -30.00 101 16 \w 18.00 98.00 1.00 4.50 -- 41.71-125.00 -30.00 80 17 \w 85.00 178.00 1.00 18.00 -- 114.00 61.00 -60.00 93 18 \w 81.00 178.00 1.00 18.00 -- 114.00 77.00 0.00 97 19 \w 88.00 178.00 1.00 18.00 -- 114.00 45.00 90.00 90 20 \w 32.00 109.00 1.00 18.00 -- 114.00 -95.00 60.00 77 21 \w -118.00 -86.00 1.00 4.50 -- -41.71-158.00 113.00 32 22 \w -118.00 -9.00 1.00 4.50 -- -41.71 -77.00-180.00 109'
_diffrn_measurement_device 'four-circle diffractometer'
_diffrn_measurement_device_type 'Xcalibur, Ruby, Gemini'
_diffrn_measurement_method '\w scans'
_diffrn_orient_matrix_type 'CrysAlisPro convention (1999,Acta A55,543-557)'
_diffrn_orient_matrix_UB_11 0.1835444000
_diffrn_orient_matrix_UB_12 0.0284689000
_diffrn_orient_matrix_UB_13 -0.0647394000
_diffrn_orient_matrix_UB_21 -0.2183340000
_diffrn_orient_matrix_UB_22 -0.0086323000
_diffrn_orient_matrix_UB_23 -0.0556500000
_diffrn_orient_matrix_UB_31 -0.0377855000
_diffrn_orient_matrix_UB_32 0.1877979000
_diffrn_orient_matrix_UB_33 0.0072542000
_diffrn_radiation_monochromator graphite
_diffrn_radiation_probe x-ray
_diffrn_radiation_type CuK\a
_diffrn_radiation_wavelength 1.54178
_diffrn_reflns_av_R_equivalents 0.0790
_diffrn_reflns_av_unetI/netI 0.0422
_diffrn_reflns_Laue_measured_fraction_full 1.000
_diffrn_reflns_Laue_measured_fraction_max 0.996
_diffrn_reflns_limit_h_max 22
_diffrn_reflns_limit_h_min -22
_diffrn_reflns_limit_k_max 8
_diffrn_reflns_limit_k_min -10
_diffrn_reflns_limit_l_max 6
_diffrn_reflns_limit_l_min -6
_diffrn_reflns_number 8677
_diffrn_reflns_point_group_measured_fraction_full 1.000
_diffrn_reflns_point_group_measured_fraction_max 0.998
_diffrn_reflns_theta_full 67.679
_diffrn_reflns_theta_max 77.843
_diffrn_reflns_theta_min 4.919
_diffrn_source 'fine-focus sealed X-ray tube'
_diffrn_source_type 'Enhance (Cu) X-ray Source'
_exptl_absorpt_coefficient_mu 26.113
_exptl_absorpt_correction_T_max 1.00000
_exptl_absorpt_correction_T_min 0.06921
_exptl_absorpt_correction_type multi-scan
_exptl_absorpt_process_details
'CrysAlisPro 1.171.38.43d (Rigaku Oxford Diffraction, 2015) Empirical absorption correction using spherical harmonics, implemented in SCALE3 ABSPACK scaling algorithm.'
_exptl_crystal_colour colourless
_exptl_crystal_colour_primary colourless
_exptl_crystal_density_diffrn 2.553
_exptl_crystal_description block
_exptl_crystal_F_000 568
_exptl_crystal_size_max 0.1
_exptl_crystal_size_mid 0.04
_exptl_crystal_size_min 0.01
_refine_diff_density_max 1.726
_refine_diff_density_min -0.764
_refine_diff_density_rms 0.164
_refine_ls_abs_structure_details
;
 Refined as an inversion twin.
;
_refine_ls_abs_structure_Flack 0.17(2)
_refine_ls_extinction_method none
_refine_ls_goodness_of_fit_ref 1.111
_refine_ls_hydrogen_treatment constr
_refine_ls_matrix_type full
_refine_ls_number_parameters 129
_refine_ls_number_reflns 1644
_refine_ls_number_restraints 1
_refine_ls_restrained_S_all 1.111
_refine_ls_R_factor_all 0.0363
_refine_ls_R_factor_gt 0.0356
_refine_ls_shift/su_max 0.001
_refine_ls_shift/su_mean 0.000
_refine_ls_structure_factor_coef Fsqd
_refine_ls_weighting_details 'w=1/[\s^2^(Fo^2^)+(0.0617P)^2^] where P=(Fo^2^+2Fc^2^)/3'
_refine_ls_weighting_scheme calc
_refine_ls_wR_factor_gt 0.0915
_refine_ls_wR_factor_ref 0.0925
_reflns_Friedel_coverage 0.804
_reflns_Friedel_fraction_full 1.000
_reflns_Friedel_fraction_max 1.000
_reflns_number_gt 1602
_reflns_number_total 1644
_reflns_threshold_expression 'I > 2\s(I)'
_cod_data_source_file c8dt01370e3.cif
_cod_data_source_block gdl10
_cod_depositor_comments 'Adding full bibliography for 7046551--7046554.cif.'
_cod_database_code 7046554
_shelx_shelxl_version_number 2016/6
_chemical_oxdiff_formula 'C20 H20 N2 O2 Sn'
_shelx_space_group_comment
;
The symmetry employed for this shelxl refinement is uniquely defined
by the following loop, which should always be used as a source of
symmetry information in preference to the above space-group names.
They are only intended as comments.
;
_reflns_odcompleteness_completeness 99.78
_reflns_odcompleteness_iscentric 1
_reflns_odcompleteness_theta 69.95
_olex2_refinement_description
;

A hydrogen was added at a calculated position on the phenol OH 

1. Twinned data refinement
 Scales: 0.83(2) 0.17(2)
2. Fixed Uiso
 At 1.2 times of:
  All C(H) groups
 At 1.5 times of:
  All O(H) groups
3.a Aromatic/amide H refined with riding coordinates:
 C6(H6), C4(H4)
3.b Idealised tetrahedral OH refined as rotating group:
 O5(H5)
;
_olex2_submission_special_instructions 'No special instructions were received'
_oxdiff_exptl_absorpt_empirical_details
'Empirical correction (ABSPACK) includes: - Absorption correction using spherical harmonics - Frame scaling'
_oxdiff_exptl_absorpt_empirical_full_max 11.539
_oxdiff_exptl_absorpt_empirical_full_min 0.533

loop_
_space_group_symop_operation_xyz
'x, y, z'
'-x, -y, z+1/2'
'-x+1/2, y+1/2, z+1/2'
'x+1/2, -y+1/2, z'

loop_
_atom_site_label
_atom_site_type_symbol
_atom_site_fract_x
_atom_site_fract_y
_atom_site_fract_z
_atom_site_U_iso_or_equiv
_atom_site_adp_type
_atom_site_occupancy
_atom_site_site_symmetry_order
_atom_site_calc_flag
_atom_site_refinement_flags_posn
Sn1 Sn 0.68064(2) 1.07325(5) 0.1794(3) 0.0257(2) Uani 1 1 d .
C5 C 0.5833(4) 0.5552(10) 0.5807(18) 0.0309(17) Uani 1 1 d .
C8 C 0.5802(4) 1.0206(10) 0.652(2) 0.0303(18) Uani 1 1 d .
O9 O 0.6062(3) 1.1381(7) 0.5071(11) 0.0330(12) Uani 1 1 d .
C7 C 0.5938(4) 0.8489(9) 0.5552(14) 0.0241(13) Uani 1 1 d .
N3 N 0.6381(3) 0.8381(8) 0.3517(10) 0.0238(11) Uani 1 1 d .
C6 C 0.5653(3) 0.7115(9) 0.673(3) 0.0286(13) Uani 1 1 d .
H6 H 0.534526 0.722598 0.811712 0.034 Uiso 1 1 calc R
O8 O 0.5505(4) 1.0407(9) 0.8519(15) 0.0426(15) Uani 1 1 d .
O5 O 0.5559(4) 0.4246(6) 0.701(3) 0.041(2) Uani 1 1 d .
H5 H 0.577417 0.340877 0.654305 0.062 Uiso 1 1 calc GR
C4 C 0.6291(4) 0.5433(10) 0.3735(16) 0.0282(14) Uani 1 1 d .
H4 H 0.641616 0.440838 0.307315 0.034 Uiso 1 1 calc R
O2 O 0.7310(3) 0.5489(8) -0.0308(12) 0.0336(12) Uani 1 1 d .
O1 O 0.7352(3) 0.8243(8) -0.0135(12) 0.0371(12) Uani 1 1 d .
C2 C 0.7118(4) 0.6881(10) 0.0563(15) 0.0291(15) Uani 1 1 d .
C3 C 0.6557(4) 0.6867(9) 0.2675(14) 0.0245(13) Uani 1 1 d .

loop_
_atom_site_aniso_label
_atom_site_aniso_U_11
_atom_site_aniso_U_22
_atom_site_aniso_U_33
_atom_site_aniso_U_23
_atom_site_aniso_U_13
_atom_site_aniso_U_12
Sn1 0.0284(3) 0.0233(3) 0.0256(3) -0.0003(4) -0.0009(3) -0.00232(11)
C5 0.028(3) 0.028(4) 0.037(4) 0.001(3) 0.001(3) -0.001(3)
C8 0.026(2) 0.024(3) 0.041(5) -0.009(5) 0.000(3) 0.000(2)
O9 0.041(3) 0.019(3) 0.038(3) -0.004(3) 0.006(2) -0.003(2)
C7 0.024(3) 0.019(4) 0.030(3) -0.002(3) -0.001(3) 0.004(2)
N3 0.023(2) 0.029(3) 0.019(2) -0.001(2) 0.0024(18) 0.000(2)
C6 0.026(2) 0.028(3) 0.031(3) 0.000(6) 0.000(4) -0.001(2)
O8 0.046(3) 0.033(3) 0.049(4) -0.011(3) 0.016(3) -0.005(3)
O5 0.050(3) 0.022(3) 0.052(6) 0.005(4) 0.016(5) 0.0029(19)
C4 0.026(3) 0.023(3) 0.035(3) -0.001(3) 0.001(3) 0.004(3)
O2 0.037(3) 0.027(3) 0.037(3) -0.003(2) 0.007(2) 0.001(2)
O1 0.040(3) 0.029(3) 0.042(3) -0.001(3) 0.014(2) -0.004(2)
C2 0.024(3) 0.031(4) 0.033(3) -0.002(3) 0.001(3) 0.000(3)
C3 0.022(3) 0.027(4) 0.025(3) -0.002(3) -0.001(2) 0.002(2)

loop_
_atom_type_symbol
_atom_type_description
_atom_type_scat_dispersion_real
_atom_type_scat_dispersion_imag
_atom_type_scat_source
C C 0.0181 0.0091 'International Tables Vol C Tables 4.2.6.8 and 6.1.1.4'
H H 0.0000 0.0000 'International Tables Vol C Tables 4.2.6.8 and 6.1.1.4'
N N 0.0311 0.0180 'International Tables Vol C Tables 4.2.6.8 and 6.1.1.4'
O O 0.0492 0.0322 'International Tables Vol C Tables 4.2.6.8 and 6.1.1.4'
Sn Sn 0.0259 5.4591 'International Tables Vol C Tables 4.2.6.8 and 6.1.1.4'

loop_
_geom_angle_atom_site_label_1
_geom_angle_atom_site_label_2
_geom_angle_atom_site_label_3
_geom_angle
_geom_angle_site_symmetry_1
_geom_angle_site_symmetry_3
O9 Sn1 O1 138.3(2) . .
N3 Sn1 O9 71.2(2) . .
N3 Sn1 O1 67.4(2) . .
O2 Sn1 O9 84.4(2) 3_655 .
O2 Sn1 N3 83.2(2) 3_655 .
O2 Sn1 O1 86.3(2) 3_655 .
O5 C5 C6 117.5(10) . .
O5 C5 C4 123.5(9) . .
C4 C5 C6 119.0(8) . .
O9 C8 C7 114.1(9) . .
O8 C8 O9 125.7(8) . .
O8 C8 C7 120.1(9) . .
C8 O9 Sn1 119.9(5) . .
N3 C7 C8 115.7(8) . .
N3 C7 C6 122.4(7) . .
C6 C7 C8 121.9(8) . .
C7 N3 Sn1 118.4(5) . .
C3 N3 Sn1 123.8(4) . .
C3 N3 C7 117.8(6) . .
C5 C6 H6 120.6 . .
C7 C6 C5 118.9(10) . .
C7 C6 H6 120.6 . .
C5 O5 H5 109.5 . .
C5 C4 H4 120.8 . .
C3 C4 C5 118.5(8) . .
C3 C4 H4 120.8 . .
C2 O2 Sn1 111.8(5) . 3_644
C2 O1 Sn1 117.8(5) . .
O2 C2 C3 116.7(7) . .
O1 C2 O2 126.1(7) . .
O1 C2 C3 117.3(7) . .
N3 C3 C4 123.4(7) . .
N3 C3 C2 113.5(7) . .
C4 C3 C2 123.0(7) . .

loop_
_geom_bond_atom_site_label_1
_geom_bond_atom_site_label_2
_geom_bond_distance
_geom_bond_site_symmetry_2
Sn1 O9 2.269(6) .
Sn1 N3 2.250(6) .
Sn1 O2 2.230(6) 3_655
Sn1 O1 2.469(6) .
C5 C6 1.397(12) .
C5 O5 1.334(12) .
C5 C4 1.385(12) .
C8 O9 1.314(13) .
C8 C7 1.505(12) .
C8 O8 1.208(14) .
C7 N3 1.353(9) .
C7 C6 1.379(13) .
N3 C3 1.345(10) .
C6 H6 0.9300 .
O5 H5 0.8200 .
C4 H4 0.9300 .
C4 C3 1.378(12) .
O2 C2 1.269(10) .
O1 C2 1.239(10) .
C2 C3 1.516(10) .

loop_
_geom_hbond_atom_site_label_D
_geom_hbond_atom_site_label_H
_geom_hbond_atom_site_label_A
_geom_hbond_distance_DH
_geom_hbond_distance_HA
_geom_hbond_distance_DA
_geom_hbond_angle_DHA
_geom_hbond_site_symmetry_A
O5 H5 O9 0.82 1.89 2.699(10) 166.8 1_545

loop_
_twin_individual_id
_twin_individual_mass_fraction_refined
1 0.83(2)
2 0.17(2)
